data_7123000
loop_
_publ_author_name
'Rahaman, Sk. Atiur'
'Mondal, Dipon Kumar'
'Bandyopadhyay, Subhajit'

_publ_section_title
;
 Formation of disulphide linkages restricts intramolecular motions of
 fluorophore: Detection of molecular oxygen in food package
;
_journal_name_full 'Chemical Communications'
_journal_paper_doi 10.1039/C8CC10035G
_journal_year 2019
_chemical_formula_moiety 'C38 H36 O4 S4'
_chemical_formula_sum 'C38 H36 O4 S4'
_chemical_formula_weight 684.91
_space_group_crystal_system monoclinic
_space_group_IT_number 14
_space_group_name_Hall '-P 2yn'
_space_group_name_H-M_alt 'P 1 21/n 1'
_symmetry_space_group_name_Hall '-P 2yn'
_symmetry_space_group_name_H-M 'P 1 21/n 1'
_atom_sites_solution_hydrogens geom
_atom_sites_solution_primary dual
_audit_creation_date 2018-10-23
_audit_creation_method
;
Olex2 1.2
(compiled 2018.05.29 svn.r3508 for OlexSys, GUI svn.r5506)
;
_audit_update_record
;
2018-11-19 deposited with the CCDC.    2019-02-14 downloaded from the CCDC.
;
_cell_angle_alpha 90
_cell_angle_beta 102.040(5)
_cell_angle_gamma 90
_cell_formula_units_Z 4
_cell_length_a 11.2605(7)
_cell_length_b 28.0222(14)
_cell_length_c 11.3063(5)
_cell_measurement_reflns_used 5289
_cell_measurement_temperature 100.01(10)
_cell_measurement_theta_max 25.2280
_cell_measurement_theta_min 1.9520
_cell_volume 3489.2(3)
_computing_cell_refinement
;
CrysAlisPro, Agilent Technologies,
Version 1.171.37.34 (release 22-05-2014 CrysAlis171 .NET)
(compiled May 22 2014,16:03:01)
;
_computing_data_collection
;
CrysAlisPro, Agilent Technologies,
Version 1.171.37.34 (release 22-05-2014 CrysAlis171 .NET)
(compiled May 22 2014,16:03:01)
;
_computing_data_reduction
;
CrysAlisPro, Agilent Technologies,
Version 1.171.37.34 (release 22-05-2014 CrysAlis171 .NET)
(compiled May 22 2014,16:03:01)
;
_computing_molecular_graphics 'Olex2 (Dolomanov et al., 2009)'
_computing_publication_material 'Olex2 (Dolomanov et al., 2009)'
_computing_structure_refinement 'ShelXL (Sheldrick, 2015)'
_computing_structure_solution 'ShelXT (Sheldrick, 2015)'
_diffrn_ambient_environment N~2~
_diffrn_ambient_temperature 100.01(10)
_diffrn_detector 'CCD plate'
_diffrn_detector_area_resol_mean 7.9580
_diffrn_detector_type Eos
_diffrn_measured_fraction_theta_full 0.954
_diffrn_measured_fraction_theta_max 0.954
_diffrn_measurement_details
;
#__ type_ start__ end____ width___ exp.time_
  1 omega  -11.00  103.00   1.0000  117.5000
omega____ theta____ kappa____ phi______ frames
    -       26.7184   57.0000 -180.0000 114

#__ type_ start__ end____ width___ exp.time_
  2 omega  -11.00  103.00   1.0000  117.5000
omega____ theta____ kappa____ phi______ frames
    -       26.7184   57.0000    0.0000 114

#__ type_ start__ end____ width___ exp.time_
  3 omega   35.00   82.00   1.0000  117.5000
omega____ theta____ kappa____ phi______ frames
    -       26.7184  178.0000   30.0000 47
;
_diffrn_measurement_device 'four-circle diffractometer'
_diffrn_measurement_device_type 'SuperNova, Dual, Cu at zero, Eos'
_diffrn_measurement_method '\w scans'
_diffrn_orient_matrix_UB_11 -0.0134489000
_diffrn_orient_matrix_UB_12 -0.0066080000
_diffrn_orient_matrix_UB_13 -0.0619480000
_diffrn_orient_matrix_UB_21 -0.0371538000
_diffrn_orient_matrix_UB_22 0.0204934000
_diffrn_orient_matrix_UB_23 -0.0137789000
_diffrn_orient_matrix_UB_31 0.0508172000
_diffrn_orient_matrix_UB_32 0.0133027000
_diffrn_orient_matrix_UB_33 -0.0095471000
_diffrn_radiation_monochromator mirror
_diffrn_radiation_probe x-ray
_diffrn_radiation_type MoK\a
_diffrn_radiation_wavelength 0.71073
_diffrn_reflns_av_R_equivalents 0.0422
_diffrn_reflns_av_unetI/netI 0.0479
_diffrn_reflns_Laue_measured_fraction_full 0.954
_diffrn_reflns_Laue_measured_fraction_max 0.954
_diffrn_reflns_limit_h_max 13
_diffrn_reflns_limit_h_min -13
_diffrn_reflns_limit_k_max 23
_diffrn_reflns_limit_k_min -33
_diffrn_reflns_limit_l_max 13
_diffrn_reflns_limit_l_min -13
_diffrn_reflns_number 12229
_diffrn_reflns_point_group_measured_fraction_full 0.954
_diffrn_reflns_point_group_measured_fraction_max 0.954
_diffrn_reflns_theta_full 25.026
_diffrn_reflns_theta_max 25.026
_diffrn_reflns_theta_min 1.980
_diffrn_source 'SuperNova (Mo) X-ray Source'
_exptl_absorpt_coefficient_mu 0.312
_exptl_absorpt_correction_T_max 1.00000
_exptl_absorpt_correction_T_min 0.71133
_exptl_absorpt_correction_type multi-scan
_exptl_absorpt_process_details
;
CrysAlisPro, Agilent Technologies,
Version 1.171.37.34 (release 22-05-2014 CrysAlis171 .NET)
(compiled May 22 2014,16:03:01)
Empirical absorption correction using spherical harmonics,
 implemented in SCALE3 ABSPACK scaling algorithm.
;
_exptl_crystal_colour 'clear whiteish colourless'
_exptl_crystal_colour_lustre clear
_exptl_crystal_colour_modifier whiteish
_exptl_crystal_colour_primary colourless
_exptl_crystal_density_diffrn 1.304
_exptl_crystal_description irregular
_exptl_crystal_F_000 1440
_exptl_crystal_size_max 0.36
_exptl_crystal_size_mid 0.326
_exptl_crystal_size_min 0.256
_refine_diff_density_max 2.695
_refine_diff_density_min -1.013
_refine_diff_density_rms 0.118
_refine_ls_extinction_method none
_refine_ls_goodness_of_fit_ref 1.055
_refine_ls_hydrogen_treatment constr
_refine_ls_matrix_type full
_refine_ls_number_parameters 419
_refine_ls_number_reflns 5886
_refine_ls_number_restraints 0
_refine_ls_restrained_S_all 1.055
_refine_ls_R_factor_all 0.1206
_refine_ls_R_factor_gt 0.1077
_refine_ls_shift/su_max 0.000
_refine_ls_shift/su_mean 0.000
_refine_ls_structure_factor_coef Fsqd
_refine_ls_weighting_details 'w=1/[\s^2^(Fo^2^)+(0.1629P)^2^+14.4689P] where P=(Fo^2^+2Fc^2^)/3'
_refine_ls_weighting_scheme calc
_refine_ls_wR_factor_gt 0.2961
_refine_ls_wR_factor_ref 0.3094
_reflns_Friedel_coverage 0.000
_reflns_number_gt 4863
_reflns_number_total 5886
_reflns_threshold_expression 'I > 2\s(I)'
_cod_data_source_file c8cc10035g2.cif
_cod_data_source_block 88s1_1
_cod_database_code 7123000
_shelx_shelxl_version_number 2016/6
_chemical_oxdiff_formula 'C H O S'
_shelx_space_group_comment
;
The symmetry employed for this shelxl refinement is uniquely defined
by the following loop, which should always be used as a source of
symmetry information in preference to the above space-group names.
They are only intended as comments.
;
_shelx_estimated_absorpt_t_max 0.925
_shelx_estimated_absorpt_t_min 0.896
_reflns_odcompleteness_completeness 88.52
_reflns_odcompleteness_iscentric 1
_reflns_odcompleteness_theta 25.63
_olex2_refinement_description
;
1. Fixed Uiso
 At 1.2 times of:
  All C(H) groups, All C(H,H) groups
 At 1.5 times of:
  All C(H,H,H) groups
2.a Secondary CH2 refined with riding coordinates:
 C011(H01A,H01B), C012(H01C,H01D), C014(H01E,H01F), C019(H01M,H01N)
2.b Aromatic/amide H refined with riding coordinates:
 C00A(H00A), C00C(H00C), C00D(H00D), C00E(H00E), C00I(H00I), C00J(H00J),
 C00K(H00K), C00N(H00N), C00P(H00P), C00Q(H00Q), C00R(H00R), C00S(H00S),
 C00T(H00T), C00U(H00U), C00W(H00W), C010(H010)
2.c Idealised Me refined as rotating group:
 C00Y(H00B,H00F,H00G), C016(H01G,H01H,H01I), C017(H01J,H01K,H01L), C01A(H01O,
 H01P,H01Q)
;
_olex2_submission_special_instructions 'No special instructions were received'

loop_
_space_group_symop_operation_xyz
'x, y, z'
'-x+1/2, y+1/2, -z+1/2'
'-x, -y, -z'
'x-1/2, -y-1/2, z-1/2'

loop_
_atom_site_label
_atom_site_type_symbol
_atom_site_fract_x
_atom_site_fract_y
_atom_site_fract_z
_atom_site_U_iso_or_equiv
_atom_site_adp_type
_atom_site_occupancy
_atom_site_site_symmetry_order
_atom_site_calc_flag
_atom_site_refinement_flags_posn
S001 S 1.05582(14) 0.40452(5) 0.72823(13) 0.0421(4) Uani 1 1 d .
S002 S 0.08484(15) 0.61323(6) -0.08445(16) 0.0521(5) Uani 1 1 d .
S003 S 0.43579(18) 0.25333(6) -0.03058(17) 0.0578(5) Uani 1 1 d .
S004 S 0.70760(19) 0.72881(7) 0.46704(18) 0.0595(5) Uani 1 1 d .
O005 O 1.1652(4) 0.32217(15) 0.7348(4) 0.0489(11) Uani 1 1 d .
O006 O -0.1144(4) 0.5935(2) -0.2356(4) 0.0585(13) Uani 1 1 d .
O007 O 0.5483(5) 0.77175(18) 0.5616(6) 0.0785(18) Uani 1 1 d .
C008 C 0.3903(5) 0.49347(17) 0.1704(4) 0.0284(11) Uani 1 1 d .
C009 C 0.5090(5) 0.41833(18) 0.2101(4) 0.0297(11) Uani 1 1 d .
C00A C 0.4113(5) 0.3889(2) 0.2239(4) 0.0337(12) Uani 1 1 d .
H00A H 0.345863 0.401800 0.251359 0.040 Uiso 1 1 calc R
C00B C 0.5028(5) 0.47028(19) 0.2374(4) 0.0301(11) Uani 1 1 d .
C00C C 0.3537(5) 0.48486(19) 0.0477(5) 0.0328(12) Uani 1 1 d .
H00C H 0.401797 0.465679 0.009701 0.039 Uiso 1 1 calc R
C00D C 0.3140(5) 0.5215(2) 0.2248(5) 0.0366(12) Uani 1 1 d .
H00D H 0.335544 0.527329 0.307509 0.044 Uiso 1 1 calc R
C00E C 0.5594(5) 0.5780(2) 0.2360(4) 0.0337(12) Uani 1 1 d .
H00E H 0.535451 0.566071 0.157927 0.040 Uiso 1 1 calc R
C00F C 0.5965(5) 0.5460(2) 0.3323(5) 0.0332(12) Uani 1 1 d .
C00G C 0.5943(5) 0.49374(19) 0.3145(4) 0.0317(11) Uani 1 1 d .
C00H C 0.7000(5) 0.4662(2) 0.3851(4) 0.0359(12) Uani 1 1 d .
C00I C 0.6852(5) 0.4279(2) 0.4600(5) 0.0373(12) Uani 1 1 d .
H00I H 0.607711 0.419580 0.469374 0.045 Uiso 1 1 calc R
C00J C 0.4127(6) 0.3408(2) 0.1967(5) 0.0407(14) Uani 1 1 d .
H00J H 0.348922 0.321512 0.208399 0.049 Uiso 1 1 calc R
C00K C 0.6023(5) 0.39830(19) 0.1651(5) 0.0340(12) Uani 1 1 d .
H00K H 0.667078 0.417195 0.154213 0.041 Uiso 1 1 calc R
C00L C 0.1740(5) 0.5322(2) 0.0343(6) 0.0408(13) Uani 1 1 d .
C00M C 1.1461(5) 0.3557(2) 0.7933(5) 0.0382(13) Uani 1 1 d .
C00N C 0.2477(5) 0.5039(2) -0.0202(5) 0.0372(13) Uani 1 1 d .
H00N H 0.225935 0.497596 -0.102681 0.045 Uiso 1 1 calc R
C00O C 0.5065(6) 0.3208(2) 0.1528(5) 0.0409(14) Uani 1 1 d .
C00P C 0.8182(6) 0.4780(2) 0.3757(5) 0.0413(13) Uani 1 1 d .
H00P H 0.831125 0.504167 0.329246 0.050 Uiso 1 1 calc R
C00Q C 0.7851(6) 0.4020(2) 0.5208(5) 0.0403(13) Uani 1 1 d .
H00Q H 0.773373 0.376940 0.571072 0.048 Uiso 1 1 calc R
C00R C 0.6004(6) 0.3502(2) 0.1360(5) 0.0419(14) Uani 1 1 d .
H00R H 0.663428 0.337428 0.104513 0.050 Uiso 1 1 calc R
C00S C 0.5576(6) 0.6267(2) 0.2538(5) 0.0408(13) Uani 1 1 d .
H00S H 0.532798 0.646772 0.187846 0.049 Uiso 1 1 calc R
C00T C 0.6357(6) 0.5662(2) 0.4469(5) 0.0428(14) Uani 1 1 d .
H00T H 0.664503 0.546398 0.512528 0.051 Uiso 1 1 calc R
C00U C 0.2079(6) 0.5406(2) 0.1593(6) 0.0431(14) Uani 1 1 d .
H00U H 0.158568 0.558976 0.197751 0.052 Uiso 1 1 calc R
C00V C 0.9021(6) 0.4130(2) 0.5076(5) 0.0426(14) Uani 1 1 d .
C00W C 0.9171(6) 0.4512(2) 0.4351(5) 0.0433(14) Uani 1 1 d .
H00W H 0.994678 0.459155 0.425554 0.052 Uiso 1 1 calc R
O00X O 0.2731(9) 0.2380(2) 0.0893(5) 0.110(3) Uani 1 1 d .
C00Y C 1.1958(6) 0.3610(2) 0.9268(5) 0.0470(15) Uani 1 1 d .
H00B H 1.185734 0.393423 0.950568 0.071 Uiso 1 1 calc GR
H00F H 1.280519 0.352986 0.944633 0.071 Uiso 1 1 calc GR
H00G H 1.152842 0.340066 0.970394 0.071 Uiso 1 1 calc GR
C00Z C 0.5926(6) 0.6463(2) 0.3700(5) 0.0481(16) Uani 1 1 d .
C010 C 0.6326(7) 0.6148(2) 0.4648(5) 0.0507(16) Uani 1 1 d .
H010 H 0.657996 0.626879 0.542593 0.061 Uiso 1 1 calc R
C011 C 1.0123(7) 0.3840(2) 0.5721(5) 0.0516(16) Uani 1 1 d .
H01A H 1.079362 0.388307 0.531426 0.062 Uiso 1 1 calc R
H01B H 0.992001 0.350336 0.570331 0.062 Uiso 1 1 calc R
C012 C 0.0570(6) 0.5529(2) -0.0390(7) 0.0562(18) Uani 1 1 d .
H01C H -0.004831 0.553206 0.009315 0.067 Uiso 1 1 calc R
H01D H 0.028059 0.533400 -0.109948 0.067 Uiso 1 1 calc R
C013 C -0.0441(7) 0.6232(3) -0.2024(7) 0.061(2) Uani 1 1 d .
C014 C 0.5092(7) 0.2684(2) 0.1269(7) 0.0577(19) Uani 1 1 d .
H01E H 0.468337 0.251363 0.181654 0.069 Uiso 1 1 calc R
H01F H 0.592946 0.257706 0.142418 0.069 Uiso 1 1 calc R
C015 C 0.6522(8) 0.7677(3) 0.5652(7) 0.062(2) Uani 1 1 d .
C016 C 0.2131(8) 0.2162(3) -0.1185(7) 0.066(2) Uani 1 1 d .
H01G H 0.256706 0.216943 -0.183018 0.099 Uiso 1 1 calc GR
H01H H 0.141771 0.235710 -0.139600 0.099 Uiso 1 1 calc GR
H01I H 0.189957 0.183959 -0.105700 0.099 Uiso 1 1 calc GR
C017 C 0.7475(9) 0.7964(3) 0.6409(6) 0.069(2) Uani 1 1 d .
H01J H 0.771514 0.781701 0.718975 0.104 Uiso 1 1 calc GR
H01K H 0.717101 0.827886 0.650110 0.104 Uiso 1 1 calc GR
H01L H 0.816268 0.798372 0.603302 0.104 Uiso 1 1 calc GR
C018 C 0.2933(7) 0.2351(3) -0.0044(7) 0.0581(18) Uani 1 1 d .
C019 C 0.5755(9) 0.6993(3) 0.3888(7) 0.070(2) Uani 1 1 d .
H01M H 0.511552 0.703496 0.433498 0.084 Uiso 1 1 calc R
H01N H 0.549001 0.714316 0.310401 0.084 Uiso 1 1 calc R
C01A C -0.0514(8) 0.6730(3) -0.2482(9) 0.083(3) Uani 1 1 d .
H01O H -0.101482 0.691540 -0.206434 0.125 Uiso 1 1 calc GR
H01P H -0.086135 0.673075 -0.333273 0.125 Uiso 1 1 calc GR
H01Q H 0.028566 0.686554 -0.234432 0.125 Uiso 1 1 calc GR

loop_
_atom_site_aniso_label
_atom_site_aniso_U_11
_atom_site_aniso_U_22
_atom_site_aniso_U_33
_atom_site_aniso_U_23
_atom_site_aniso_U_13
_atom_site_aniso_U_12
S001 0.0423(9) 0.0438(9) 0.0350(7) -0.0046(6) -0.0038(6) 0.0136(6)
S002 0.0378(9) 0.0505(10) 0.0640(10) 0.0096(8) 0.0015(8) 0.0056(7)
S003 0.0583(12) 0.0492(10) 0.0622(11) -0.0163(8) 0.0040(9) 0.0069(8)
S004 0.0646(12) 0.0496(10) 0.0642(11) -0.0123(8) 0.0130(9) -0.0070(8)
O005 0.055(3) 0.039(2) 0.047(2) -0.0083(19) -0.002(2) 0.004(2)
O006 0.036(3) 0.074(3) 0.061(3) 0.016(2) 0.000(2) 0.003(2)
O007 0.053(3) 0.047(3) 0.131(5) -0.050(3) 0.009(3) -0.004(2)
C008 0.028(3) 0.026(2) 0.031(2) -0.003(2) 0.006(2) -0.001(2)
C009 0.031(3) 0.035(3) 0.020(2) 0.0001(19) -0.003(2) 0.002(2)
C00A 0.030(3) 0.041(3) 0.027(2) 0.003(2) 0.000(2) -0.001(2)
C00B 0.032(3) 0.035(3) 0.024(2) -0.001(2) 0.006(2) 0.003(2)
C00C 0.035(3) 0.035(3) 0.028(2) -0.003(2) 0.005(2) 0.005(2)
C00D 0.038(3) 0.039(3) 0.035(3) -0.009(2) 0.011(2) 0.001(2)
C00E 0.036(3) 0.041(3) 0.024(2) -0.004(2) 0.005(2) -0.004(2)
C00F 0.033(3) 0.036(3) 0.030(3) -0.004(2) 0.006(2) -0.006(2)
C00G 0.034(3) 0.035(3) 0.026(2) -0.003(2) 0.005(2) 0.000(2)
C00H 0.041(3) 0.039(3) 0.023(2) -0.003(2) -0.005(2) 0.001(2)
C00I 0.041(3) 0.042(3) 0.027(2) -0.002(2) 0.002(2) -0.001(2)
C00J 0.040(3) 0.037(3) 0.037(3) 0.008(2) -0.010(2) -0.007(2)
C00K 0.035(3) 0.033(3) 0.034(3) 0.001(2) 0.006(2) 0.003(2)
C00L 0.028(3) 0.037(3) 0.055(3) 0.010(3) 0.002(3) 0.005(2)
C00M 0.028(3) 0.036(3) 0.046(3) 0.003(3) -0.003(2) -0.002(2)
C00N 0.039(3) 0.036(3) 0.033(3) 0.002(2) -0.002(2) -0.002(2)
C00O 0.041(4) 0.033(3) 0.039(3) 0.000(2) -0.013(2) 0.006(2)
C00P 0.038(3) 0.048(3) 0.033(3) 0.001(2) -0.003(2) -0.005(3)
C00Q 0.049(4) 0.038(3) 0.030(3) -0.001(2) 0.000(2) 0.004(3)
C00R 0.042(4) 0.044(3) 0.037(3) -0.002(2) 0.003(3) 0.015(3)
C00S 0.048(4) 0.039(3) 0.036(3) -0.001(2) 0.008(3) -0.005(3)
C00T 0.056(4) 0.043(3) 0.026(3) 0.003(2) 0.002(2) -0.012(3)
C00U 0.038(3) 0.039(3) 0.055(4) -0.005(3) 0.017(3) 0.009(2)
C00V 0.045(4) 0.046(3) 0.030(3) -0.007(2) -0.007(2) 0.007(3)
C00W 0.033(3) 0.053(4) 0.039(3) -0.010(3) -0.003(2) -0.001(3)
O00X 0.205(9) 0.073(4) 0.034(3) -0.012(3) -0.011(4) -0.013(5)
C00Y 0.051(4) 0.052(4) 0.036(3) 0.002(3) 0.004(3) 0.013(3)
C00Z 0.064(4) 0.040(3) 0.039(3) -0.007(3) 0.006(3) -0.019(3)
C010 0.072(5) 0.048(4) 0.030(3) -0.010(3) 0.009(3) -0.019(3)
C011 0.062(4) 0.054(4) 0.033(3) -0.009(3) -0.004(3) 0.010(3)
C012 0.036(4) 0.048(4) 0.079(5) 0.018(3) -0.001(3) 0.006(3)
C013 0.036(4) 0.094(6) 0.054(4) 0.024(4) 0.013(3) 0.014(4)
C014 0.056(4) 0.035(3) 0.066(4) -0.008(3) -0.023(3) 0.011(3)
C015 0.079(6) 0.048(4) 0.064(4) 0.003(3) 0.027(4) -0.008(4)
C016 0.077(6) 0.049(4) 0.060(4) -0.001(3) -0.016(4) -0.003(4)
C017 0.101(7) 0.064(5) 0.042(4) 0.000(3) 0.014(4) -0.001(4)
C018 0.067(5) 0.047(4) 0.055(4) 0.005(3) 0.000(3) 0.004(3)
C019 0.106(7) 0.045(4) 0.055(4) -0.006(3) 0.007(4) -0.016(4)
C01A 0.068(6) 0.091(6) 0.084(6) 0.044(5) 0.001(4) -0.010(5)

loop_
_atom_type_symbol
_atom_type_description
_atom_type_scat_dispersion_real
_atom_type_scat_dispersion_imag
_atom_type_scat_source
C C 0.0033 0.0016 'International Tables Vol C Tables 4.2.6.8 and 6.1.1.4'
H H 0.0000 0.0000 'International Tables Vol C Tables 4.2.6.8 and 6.1.1.4'
O O 0.0106 0.0060 'International Tables Vol C Tables 4.2.6.8 and 6.1.1.4'
S S 0.1246 0.1234 'International Tables Vol C Tables 4.2.6.8 and 6.1.1.4'

loop_
_geom_angle_atom_site_label_1
_geom_angle_atom_site_label_2
_geom_angle_atom_site_label_3
_geom_angle
C00M S001 C011 100.0(3)
C013 S002 C012 101.4(4)
C018 S003 C014 98.3(4)
C015 S004 C019 103.5(4)
C00C C008 C00B 118.6(4)
C00C C008 C00D 117.2(5)
C00D C008 C00B 124.0(5)
C00A C009 C00B 118.5(5)
C00K C009 C00A 118.4(5)
C00K C009 C00B 123.0(5)
C009 C00A H00A 120.0
C00J C00A C009 120.0(5)
C00J C00A H00A 120.0
C008 C00B C009 113.2(4)
C00G C00B C008 124.3(5)
C00G C00B C009 122.5(5)
C008 C00C H00C 118.9
C008 C00C C00N 122.1(5)
C00N C00C H00C 118.9
C008 C00D H00D 119.1
C00U C00D C008 121.7(5)
C00U C00D H00D 119.1
C00F C00E H00E 119.0
C00S C00E H00E 119.0
C00S C00E C00F 121.9(5)
C00E C00F C00G 122.2(5)
C00T C00F C00E 116.4(5)
C00T C00F C00G 121.3(5)
C00B C00G C00F 123.4(5)
C00B C00G C00H 119.9(5)
C00F C00G C00H 116.6(5)
C00I C00H C00G 122.4(5)
C00P C00H C00G 120.0(5)
C00P C00H C00I 117.6(5)
C00H C00I H00I 119.6
C00Q C00I C00H 120.8(6)
C00Q C00I H00I 119.6
C00A C00J H00J 119.3
C00O C00J C00A 121.5(6)
C00O C00J H00J 119.3
C009 C00K H00K 119.7
C009 C00K C00R 120.5(5)
C00R C00K H00K 119.7
C00N C00L C00U 118.8(5)
C00N C00L C012 120.6(6)
C00U C00L C012 120.5(6)
O005 C00M S001 122.2(5)
O005 C00M C00Y 124.1(5)
C00Y C00M S001 113.7(4)
C00C C00N H00N 119.9
C00L C00N C00C 120.1(5)
C00L C00N H00N 119.9
C00J C00O C00R 118.3(5)
C00J C00O C014 121.1(6)
C00R C00O C014 120.6(6)
C00H C00P H00P 119.6
C00W C00P C00H 120.8(6)
C00W C00P H00P 119.6
C00I C00Q H00Q 119.4
C00V C00Q C00I 121.2(6)
C00V C00Q H00Q 119.4
C00K C00R H00R 119.3
C00O C00R C00K 121.4(5)
C00O C00R H00R 119.3
C00E C00S H00S 119.5
C00E C00S C00Z 121.0(6)
C00Z C00S H00S 119.5
C00F C00T H00T 119.2
C010 C00T C00F 121.6(5)
C010 C00T H00T 119.2
C00D C00U C00L 120.0(5)
C00D C00U H00U 120.0
C00L C00U H00U 120.0
C00Q C00V C011 121.5(6)
C00W C00V C00Q 118.1(5)
C00W C00V C011 120.4(6)
C00P C00W H00W 119.3
C00V C00W C00P 121.4(6)
C00V C00W H00W 119.3
C00M C00Y H00B 109.5
C00M C00Y H00F 109.5
C00M C00Y H00G 109.5
H00B C00Y H00F 109.5
H00B C00Y H00G 109.5
H00F C00Y H00G 109.5
C00S C00Z C019 119.7(6)
C010 C00Z C00S 117.2(6)
C010 C00Z C019 122.9(6)
C00T C010 C00Z 121.9(5)
C00T C010 H010 119.1
C00Z C010 H010 119.1
S001 C011 H01A 110.0
S001 C011 H01B 110.0
C00V C011 S001 108.7(4)
C00V C011 H01A 110.0
C00V C011 H01B 110.0
H01A C011 H01B 108.3
S002 C012 H01C 109.8
S002 C012 H01D 109.8
C00L C012 S002 109.2(5)
C00L C012 H01C 109.8
C00L C012 H01D 109.8
H01C C012 H01D 108.3
O006 C013 S002 121.8(6)
O006 C013 C01A 125.4(7)
C01A C013 S002 112.8(7)
S003 C014 H01E 109.0
S003 C014 H01F 109.0
C00O C014 S003 112.9(4)
C00O C014 H01E 109.0
C00O C014 H01F 109.0
H01E C014 H01F 107.8
O007 C015 S004 121.5(6)
O007 C015 C017 125.0(8)
C017 C015 S004 113.3(6)
H01G C016 H01H 109.5
H01G C016 H01I 109.5
H01H C016 H01I 109.5
C018 C016 H01G 109.5
C018 C016 H01H 109.5
C018 C016 H01I 109.5
C015 C017 H01J 109.5
C015 C017 H01K 109.5
C015 C017 H01L 109.5
H01J C017 H01K 109.5
H01J C017 H01L 109.5
H01K C017 H01L 109.5
O00X C018 S003 120.2(7)
O00X C018 C016 128.7(9)
C016 C018 S003 111.1(6)
S004 C019 H01M 108.7
S004 C019 H01N 108.7
C00Z C019 S004 114.2(6)
C00Z C019 H01M 108.7
C00Z C019 H01N 108.7
H01M C019 H01N 107.6
C013 C01A H01O 109.5
C013 C01A H01P 109.5
C013 C01A H01Q 109.5
H01O C01A H01P 109.5
H01O C01A H01Q 109.5
H01P C01A H01Q 109.5

loop_
_geom_bond_atom_site_label_1
_geom_bond_atom_site_label_2
_geom_bond_distance
S001 C00M 1.769(6)
S001 C011 1.824(6)
S002 C012 1.812(7)
S002 C013 1.777(8)
S003 C014 1.849(7)
S003 C018 1.767(9)
S004 C015 1.761(8)
S004 C019 1.769(8)
O005 C00M 1.195(7)
O006 C013 1.157(10)
O007 C015 1.167(10)
C008 C00B 1.483(7)
C008 C00C 1.383(7)
C008 C00D 1.397(7)
C009 C00A 1.410(8)
C009 C00B 1.493(7)
C009 C00K 1.379(8)
C00A H00A 0.9300
C00A C00J 1.383(8)
C00B C00G 1.371(7)
C00C H00C 0.9300
C00C C00N 1.385(8)
C00D H00D 0.9300
C00D C00U 1.377(9)
C00E H00E 0.9300
C00E C00F 1.405(8)
C00E C00S 1.378(8)
C00F C00G 1.479(7)
C00F C00T 1.398(7)
C00G C00H 1.501(8)
C00H C00I 1.399(8)
C00H C00P 1.398(9)
C00I H00I 0.9300
C00I C00Q 1.394(8)
C00J H00J 0.9300
C00J C00O 1.376(9)
C00K H00K 0.9300
C00K C00R 1.386(8)
C00L C00N 1.383(8)
C00L C00U 1.404(9)
C00L C012 1.518(8)
C00M C00Y 1.504(8)
C00N H00N 0.9300
C00O C00R 1.384(9)
C00O C014 1.500(8)
C00P H00P 0.9300
C00P C00W 1.395(9)
C00Q H00Q 0.9300
C00Q C00V 1.391(9)
C00R H00R 0.9300
C00S H00S 0.9300
C00S C00Z 1.402(8)
C00T H00T 0.9300
C00T C010 1.378(9)
C00U H00U 0.9300
C00V C00W 1.380(9)
C00V C011 1.534(9)
C00W H00W 0.9300
O00X C018 1.132(10)
C00Y H00B 0.9600
C00Y H00F 0.9600
C00Y H00G 0.9600
C00Z C010 1.388(9)
C00Z C019 1.519(10)
C010 H010 0.9300
C011 H01A 0.9700
C011 H01B 0.9700
C012 H01C 0.9700
C012 H01D 0.9700
C013 C01A 1.484(12)
C014 H01E 0.9700
C014 H01F 0.9700
C015 C017 1.465(12)
C016 H01G 0.9600
C016 H01H 0.9600
C016 H01I 0.9600
C016 C018 1.508(10)
C017 H01J 0.9600
C017 H01K 0.9600
C017 H01L 0.9600
C019 H01M 0.9700
C019 H01N 0.9700
C01A H01O 0.9600
C01A H01P 0.9600
C01A H01Q 0.9600
